data_4303594
loop_
_publ_author_name
'Shigehisa Akine'
'Yoko Morita'
'Fumihiko Utsuno'
'Tatsuya Nabeshima'

_publ_contact_author_address
;
Tsukuba, Ibaraki 305-8571, Japan
;
_publ_contact_author_email akine@chem.tsukuba.ac.jp
_publ_contact_author_fax +81-29-853-4527
_publ_contact_author_name 'Shigehisa Akine'
_publ_contact_author_phone +81-29-853-4527
_publ_section_title
;
Multiple Folding Structures Mediated by Metal Coordination of Acyclic
Multidentate Ligand
;
_journal_name_full 'Inorganic Chemistry'
_journal_page_first 10670
_journal_page_last 10678
_journal_paper_doi 10.1021/ic901372k
_journal_volume 48
_journal_year 2009
_chemical_formula_moiety C86H96N8O36Zn6
_chemical_formula_sum 'C86 H96 N8 O36 Zn6'
_chemical_formula_weight 2209.93
_chemical_name_common '[L2Zn6(OAc)2]_2MeOH'
_chemical_name_systematic
; 
 ? 
;
_space_group_IT_number 2
_symmetry_cell_setting triclinic
_symmetry_space_group_name_Hall '-P 1'
_symmetry_space_group_name_H-M 'P -1'
_atom_sites_solution_hydrogens geom
_atom_sites_solution_primary direct
_atom_sites_solution_secondary difmap
_audit_creation_method SHELXL-97
_cell_angle_alpha 92.155(11)
_cell_angle_beta 96.393(12)
_cell_angle_gamma 90.151(10)
_cell_formula_units_Z 1
_cell_length_a 9.595(3)
_cell_length_b 12.418(3)
_cell_length_c 18.678(6)
_cell_measurement_reflns_used 17673
_cell_measurement_temperature 120
_cell_measurement_theta_max 25.00
_cell_measurement_theta_min 3.03
_cell_volume 2210.0(11)
_computing_cell_refinement 'Rapid AUTO (Rigaku Corp.)'
_computing_data_collection 'Rapid AUTO (Rigaku Corp.)'
_computing_data_reduction 'Rapid AUTO (Rigaku Corp.)'
_computing_molecular_graphics ORTEP-3
_computing_publication_material ORTEP-3
_computing_structure_refinement 'SHELXL-97 (Sheldrick, 1997)'
_computing_structure_solution 'DIRDIF99 (Beurskens et al., 1999)'
_diffrn_ambient_temperature 120
_diffrn_measured_fraction_theta_full 0.995
_diffrn_measured_fraction_theta_max 0.995
_diffrn_measurement_device_type 'Rigaku R-AXIS Rapid'
_diffrn_measurement_method IP
_diffrn_radiation_monochromator graphite
_diffrn_radiation_source 'fine-focus sealed tube'
_diffrn_radiation_type MoK\a
_diffrn_radiation_wavelength 0.71069
_diffrn_reflns_av_R_equivalents 0.3064
_diffrn_reflns_av_sigmaI/netI 0.4247
_diffrn_reflns_limit_h_max 11
_diffrn_reflns_limit_h_min -11
_diffrn_reflns_limit_k_max 14
_diffrn_reflns_limit_k_min -14
_diffrn_reflns_limit_l_max 22
_diffrn_reflns_limit_l_min -22
_diffrn_reflns_number 17673
_diffrn_reflns_theta_full 25.00
_diffrn_reflns_theta_max 25.00
_diffrn_reflns_theta_min 3.03
_diffrn_standards_decay_% 0
_diffrn_standards_interval_count 0
_diffrn_standards_interval_time 0
_diffrn_standards_number 0
_exptl_absorpt_coefficient_mu 1.698
_exptl_absorpt_correction_T_max 0.7847
_exptl_absorpt_correction_T_min 0.7276
_exptl_absorpt_correction_type multi-scan
_exptl_absorpt_process_details 'Rapid AUTO (Rigaku Corp.)'
_exptl_crystal_colour colorless
_exptl_crystal_density_diffrn 1.660
_exptl_crystal_density_method 'not measured'
_exptl_crystal_description prismatic
_exptl_crystal_F_000 1136
_exptl_crystal_size_max 0.20
_exptl_crystal_size_mid 0.15
_exptl_crystal_size_min 0.15
_refine_diff_density_max 0.684
_refine_diff_density_min -0.791
_refine_diff_density_rms 0.118
_refine_ls_extinction_method none
_refine_ls_goodness_of_fit_ref 0.992
_refine_ls_hydrogen_treatment constr
_refine_ls_matrix_type full
_refine_ls_number_parameters 619
_refine_ls_number_reflns 7761
_refine_ls_number_restraints 36
_refine_ls_restrained_S_all 0.992
_refine_ls_R_factor_all 0.3237
_refine_ls_R_factor_gt 0.1094
_refine_ls_shift/su_max 0.000
_refine_ls_shift/su_mean 0.000
_refine_ls_structure_factor_coef Fsqd
_refine_ls_weighting_details 'calc w=1/[\s^2^(Fo^2^)+(0.0528P)^2^+1.3600P] where P=(Fo^2^+2Fc^2^)/3'
_refine_ls_weighting_scheme calc
_refine_ls_wR_factor_gt 0.1708
_refine_ls_wR_factor_ref 0.2512
_reflns_number_gt 2219
_reflns_number_total 7761
_reflns_threshold_expression >2sigma(I)
_cod_data_source_file ic901372k_si_002_01.cif
_cod_data_source_block L2Zn6
_cod_original_cell_volume 2210.1(12)
_cod_database_code 4303594

loop_
_symmetry_equiv_pos_as_xyz
'x, y, z'
'-x, -y, -z'

loop_
_atom_site_label
_atom_site_type_symbol
_atom_site_fract_x
_atom_site_fract_y
_atom_site_fract_z
_atom_site_U_iso_or_equiv
_atom_site_adp_type
_atom_site_occupancy
_atom_site_symmetry_multiplicity
_atom_site_calc_flag
_atom_site_refinement_flags
_atom_site_disorder_assembly
_atom_site_disorder_group
Zn1 Zn 0.3723(2) 0.49245(14) 0.17796(11) 0.0528(6) Uani 1 1 d . . .
Zn2 Zn 0.3678(2) 0.31382(14) 0.29273(11) 0.0537(6) Uani 1 1 d . . .
Zn3 Zn 0.6699(2) 0.93436(14) 0.68644(12) 0.0583(7) Uani 1 1 d . . .
C1 C 0.4396(18) 0.2658(13) 0.0820(10) 0.050(5) Uani 1 1 d . . .
C2 C 0.4969(16) 0.2748(14) 0.1521(11) 0.053(5) Uani 1 1 d . . .
C3 C 0.6077(18) 0.2031(12) 0.1768(10) 0.048(5) Uani 1 1 d . . .
C4 C 0.6479(16) 0.1241(13) 0.1290(12) 0.063(5) Uani 1 1 d . . .
H1 H 0.7173 0.0732 0.1449 0.075 Uiso 1 1 calc R . .
C5 C 0.5861(18) 0.1193(13) 0.0573(10) 0.063(5) Uani 1 1 d . . .
H2 H 0.6179 0.0677 0.0240 0.075 Uiso 1 1 calc R . .
C6 C 0.4808(17) 0.1882(13) 0.0348(10) 0.053(5) Uani 1 1 d . . .
H3 H 0.4364 0.1823 -0.0133 0.064 Uiso 1 1 calc R . .
O1 O 0.4575(10) 0.3446(7) 0.2015(6) 0.046(3) Uani 1 1 d . . .
O2 O 0.6580(12) 0.2154(9) 0.2466(7) 0.074(4) Uani 1 1 d . . .
C7 C 0.7644(17) 0.1420(13) 0.2740(10) 0.075(6) Uani 1 1 d . . .
H4 H 0.7232 0.0701 0.2762 0.112 Uiso 1 1 calc R . .
H5 H 0.8041 0.1670 0.3224 0.112 Uiso 1 1 calc R . .
H6 H 0.8388 0.1388 0.2420 0.112 Uiso 1 1 calc R . .
C8 C 0.3233(17) 0.3329(13) 0.0531(9) 0.049(4) Uani 1 1 d . . .
H7 H 0.2737 0.3120 0.0078 0.059 Uiso 1 1 calc R . .
N1 N 0.2857(13) 0.4165(11) 0.0849(7) 0.049(4) Uani 1 1 d . . .
O3 O 0.1586(10) 0.4614(8) 0.0491(6) 0.056(3) Uani 1 1 d . . .
C9 C 0.1898(18) 0.5543(12) 0.0109(10) 0.063(5) Uani 1 1 d . . .
H8 H 0.0998 0.5850 -0.0098 0.076 Uiso 1 1 calc R . .
H9 H 0.2406 0.5299 -0.0301 0.076 Uiso 1 1 calc R . .
C10 C 0.2733(19) 0.6429(12) 0.0509(9) 0.057(5) Uani 1 1 d . . .
H10 H 0.3665 0.6150 0.0692 0.069 Uiso 1 1 calc R . .
H11 H 0.2879 0.7006 0.0172 0.069 Uiso 1 1 calc R . .
O4 O 0.2068(11) 0.6885(8) 0.1107(7) 0.058(3) Uani 1 1 d . . .
N2 N 0.2185(13) 0.6187(9) 0.1678(7) 0.045(3) Uani 1 1 d . . .
C11 C 0.1423(17) 0.6528(13) 0.2160(10) 0.052(5) Uani 1 1 d U . .
H12 H 0.0921 0.7175 0.2069 0.062 Uiso 1 1 calc R . .
C12 C 0.1259(18) 0.6030(14) 0.2816(11) 0.059(5) Uani 1 1 d . . .
C13 C 0.1990(19) 0.5080(13) 0.3074(10) 0.056(5) Uani 1 1 d . . .
C14 C 0.162(2) 0.4625(14) 0.3657(11) 0.056(5) Uani 1 1 d U . .
C15 C 0.0594(19) 0.4991(15) 0.4081(10) 0.068(6) Uani 1 1 d . . .
H13 H 0.0371 0.4631 0.4494 0.081 Uiso 1 1 calc R . .
C16 C -0.0067(19) 0.5921(15) 0.3848(11) 0.067(5) Uani 1 1 d . . .
H14 H -0.0767 0.6220 0.4117 0.080 Uiso 1 1 calc R . .
C17 C 0.0241(18) 0.6432(12) 0.3247(11) 0.056(5) Uani 1 1 d . . .
H15 H -0.0242 0.7074 0.3117 0.067 Uiso 1 1 calc R . .
O5 O 0.2983(10) 0.4622(7) 0.2702(6) 0.049(3) Uani 1 1 d . . .
O6 O 0.2368(12) 0.3686(9) 0.3833(6) 0.066(3) Uani 1 1 d . . .
C18 C 0.196(2) 0.2982(13) 0.4382(10) 0.078(6) Uani 1 1 d . . .
H16 H 0.1933 0.2223 0.4197 0.093 Uiso 1 1 calc R . .
H17 H 0.1016 0.3177 0.4507 0.093 Uiso 1 1 calc R . .
C19 C 0.303(2) 0.3112(12) 0.5048(11) 0.073(6) Uani 1 1 d . . .
H18 H 0.2870 0.2543 0.5386 0.088 Uiso 1 1 calc R . .
H19 H 0.3986 0.3011 0.4901 0.088 Uiso 1 1 calc R . .
O7 O 0.2968(12) 0.4147(8) 0.5413(7) 0.070(4) Uani 1 1 d . . .
C20 C 0.384(2) 0.4247(17) 0.6066(10) 0.080(6) Uani 1 1 d . . .
H20 H 0.4829 0.4221 0.5966 0.096 Uiso 1 1 calc R . .
H21 H 0.3666 0.3628 0.6364 0.096 Uiso 1 1 calc R . .
C21 C 0.3592(17) 0.5292(13) 0.6488(11) 0.070(6) Uani 1 1 d . . .
H22 H 0.2601 0.5512 0.6388 0.084 Uiso 1 1 calc R . .
H23 H 0.3794 0.5183 0.7012 0.084 Uiso 1 1 calc R . .
O8 O 0.4524(11) 0.6135(9) 0.6269(7) 0.068(4) Uani 1 1 d . . .
C22 C 0.3912(18) 0.6920(15) 0.5833(10) 0.062(5) Uani 1 1 d U . .
C23 C 0.4454(17) 0.7944(14) 0.5976(9) 0.056(5) Uani 1 1 d . . .
C24 C 0.3863(19) 0.8793(14) 0.5570(12) 0.073(6) Uani 1 1 d . . .
C25 C 0.2785(19) 0.8596(14) 0.5066(10) 0.066(5) Uani 1 1 d U . .
H24 H 0.2366 0.9185 0.4814 0.080 Uiso 1 1 calc R . .
C26 C 0.2250(18) 0.7571(13) 0.4894(11) 0.079(6) Uani 1 1 d . . .
H25 H 0.1510 0.7442 0.4518 0.094 Uiso 1 1 calc R . .
C27 C 0.2858(19) 0.6729(13) 0.5303(10) 0.069(6) Uani 1 1 d . . .
H26 H 0.2519 0.6013 0.5204 0.083 Uiso 1 1 calc R . .
O9 O 0.5568(11) 0.8067(7) 0.6486(6) 0.053(3) Uani 1 1 d . . .
C28 C 0.4185(19) 0.9899(15) 0.5789(10) 0.068(6) Uani 1 1 d . . .
H27 H 0.3636 1.0422 0.5529 0.081 Uiso 1 1 calc R . .
N3 N 0.5088(14) 1.0269(10) 0.6274(9) 0.065(5) Uani 1 1 d . . .
O10 O 0.5019(13) 1.1397(9) 0.6355(8) 0.088(4) Uani 1 1 d . . .
C29 C 0.588(2) 1.1814(14) 0.6954(14) 0.098(9) Uani 1 1 d . . .
H28 H 0.6055 1.2588 0.6888 0.118 Uiso 1 1 calc R . .
H29 H 0.6800 1.1444 0.6977 0.118 Uiso 1 1 calc R . .
C30 C 0.528(3) 1.1691(15) 0.7672(13) 0.108(9) Uani 1 1 d . . .
H30 H 0.5937 1.2032 0.8062 0.130 Uiso 1 1 calc R . .
H31 H 0.4386 1.2093 0.7656 0.130 Uiso 1 1 calc R . .
O11 O 0.5022(12) 1.0616(9) 0.7853(7) 0.076(4) Uani 1 1 d . . .
N4 N 0.6308(12) 0.9950(9) 0.7834(9) 0.053(4) Uani 1 1 d . . .
C31 C 0.6814(19) 0.9779(14) 0.8464(11) 0.065(6) Uani 1 1 d . . .
H32 H 0.6439 1.0122 0.8862 0.078 Uiso 1 1 calc R . .
C32 C 0.7992(19) 0.9041(15) 0.8575(12) 0.067(6) Uani 1 1 d . . .
C33 C 0.8287(17) 0.8217(12) 0.8064(13) 0.062(6) Uani 1 1 d . . .
C34 C 0.9486(17) 0.7535(14) 0.8290(10) 0.051(5) Uani 1 1 d U . .
C35 C 1.0137(17) 0.7650(13) 0.8987(10) 0.052(5) Uani 1 1 d . . .
H33 H 1.0875 0.7167 0.9125 0.062 Uiso 1 1 calc R . .
C36 C 0.982(2) 0.8383(15) 0.9481(12) 0.074(6) Uani 1 1 d . . .
H34 H 1.0336 0.8431 0.9945 0.089 Uiso 1 1 calc R . .
C37 C 0.872(2) 0.9066(14) 0.9308(10) 0.067(5) Uani 1 1 d U . .
H35 H 0.8436 0.9558 0.9664 0.080 Uiso 1 1 calc R . .
O12 O 0.7617(11) 0.8105(8) 0.7415(6) 0.048(3) Uani 1 1 d . . .
O13 O 0.9722(12) 0.6822(9) 0.7765(7) 0.066(4) Uani 1 1 d . . .
C38 C 1.078(2) 0.6073(13) 0.7955(10) 0.083(7) Uani 1 1 d . . .
H36 H 1.1644 0.6456 0.8139 0.124 Uiso 1 1 calc R . .
H37 H 1.0935 0.5624 0.7530 0.124 Uiso 1 1 calc R . .
H38 H 1.0483 0.5617 0.8329 0.124 Uiso 1 1 calc R . .
O14 O 0.5356(12) 0.5871(8) 0.2015(7) 0.062(4) Uani 1 1 d . . .
O15 O 0.5909(11) 0.5193(10) 0.1022(8) 0.078(4) Uani 1 1 d . . .
C39 C 0.615(2) 0.5798(13) 0.1562(13) 0.066(6) Uani 1 1 d . . .
C40 C 0.7520(18) 0.6389(14) 0.1683(11) 0.085(7) Uani 1 1 d . . .
H39 H 0.7918 0.6330 0.2186 0.127 Uiso 1 1 calc R . .
H40 H 0.7372 0.7150 0.1577 0.127 Uiso 1 1 calc R . .
H41 H 0.8169 0.6073 0.1364 0.127 Uiso 1 1 calc R . .
O16 O 0.8159(13) 0.9629(9) 0.6223(7) 0.076(4) Uani 1 1 d . . .
O17 O 0.9102(12) 1.0449(10) 0.7183(8) 0.077(4) Uani 1 1 d . . .
C41 C 0.919(2) 1.0127(15) 0.6523(13) 0.062(6) Uani 1 1 d . . .
C42 C 1.038(2) 1.0398(13) 0.6125(11) 0.084(6) Uani 1 1 d . . .
H42 H 1.0024 1.0708 0.5666 0.126 Uiso 1 1 calc R . .
H43 H 1.0911 0.9745 0.6033 0.126 Uiso 1 1 calc R . .
H44 H 1.0992 1.0924 0.6412 0.126 Uiso 1 1 calc R . .
O18 O 1.1389(14) 1.1187(14) 0.8009(9) 0.109(5) Uani 1 1 d . . .
H48 H 1.0653 1.1124 0.7721 0.163 Uiso 1 1 calc R . .
C43 C 1.107(2) 1.1120(14) 0.8704(11) 0.085(7) Uani 1 1 d . . .
H45 H 1.1930 1.1156 0.9037 0.128 Uiso 1 1 calc R . .
H46 H 1.0580 1.0436 0.8754 0.128 Uiso 1 1 calc R . .
H47 H 1.0455 1.1720 0.8816 0.128 Uiso 1 1 calc R . .

loop_
_atom_site_aniso_label
_atom_site_aniso_U_11
_atom_site_aniso_U_22
_atom_site_aniso_U_33
_atom_site_aniso_U_23
_atom_site_aniso_U_13
_atom_site_aniso_U_12
Zn1 0.0468(13) 0.0559(12) 0.0528(16) 0.0009(11) -0.0071(11) 0.0022(10)
Zn2 0.0508(14) 0.0559(12) 0.0504(16) 0.0000(11) -0.0109(11) 0.0025(10)
Zn3 0.0542(14) 0.0540(12) 0.0629(18) 0.0032(11) -0.0107(12) -0.0010(10)
C1 0.067(13) 0.050(10) 0.031(12) 0.010(9) -0.003(10) 0.008(9)
C2 0.030(10) 0.079(13) 0.052(15) -0.006(11) 0.013(10) 0.007(9)
C3 0.055(12) 0.051(10) 0.039(13) 0.011(9) 0.003(10) 0.017(8)
C4 0.029(11) 0.067(12) 0.090(18) -0.006(12) 0.003(11) 0.002(9)
C5 0.055(12) 0.064(11) 0.061(15) -0.039(10) -0.013(11) -0.001(9)
C6 0.044(11) 0.059(11) 0.055(14) 0.012(10) -0.007(10) -0.020(9)
O1 0.041(7) 0.059(7) 0.033(8) -0.003(6) -0.013(6) 0.018(5)
O2 0.061(8) 0.096(9) 0.063(10) 0.022(7) -0.007(7) 0.024(7)
C7 0.059(13) 0.093(13) 0.071(16) 0.025(11) -0.003(11) 0.035(10)
C8 0.053(12) 0.060(11) 0.030(11) 0.003(9) -0.012(9) -0.004(9)
N1 0.045(9) 0.065(9) 0.033(10) -0.010(7) -0.011(7) -0.007(7)
O3 0.034(7) 0.068(7) 0.062(9) -0.002(7) -0.018(6) 0.000(6)
C9 0.060(13) 0.052(11) 0.077(16) 0.010(11) 0.002(11) 0.001(9)
C10 0.088(15) 0.045(10) 0.039(13) 0.024(9) 0.003(11) 0.002(10)
O4 0.061(8) 0.069(7) 0.040(9) 0.006(7) -0.021(7) 0.011(6)
N2 0.054(9) 0.051(8) 0.030(9) 0.011(7) -0.003(7) 0.009(7)
C11 0.051(10) 0.075(10) 0.027(10) 0.000(8) -0.004(8) 0.004(8)
C12 0.042(11) 0.067(12) 0.063(16) -0.013(12) -0.007(11) -0.011(9)
C13 0.065(14) 0.062(12) 0.044(14) -0.001(10) 0.020(11) 0.001(10)
C14 0.055(10) 0.072(10) 0.040(11) -0.006(9) -0.002(9) -0.003(8)
C15 0.065(14) 0.075(13) 0.061(16) 0.022(12) -0.013(12) -0.022(11)
C16 0.063(14) 0.074(14) 0.064(16) -0.004(12) 0.011(11) 0.006(10)
C17 0.053(12) 0.046(10) 0.063(15) -0.023(10) -0.009(11) 0.005(8)
O5 0.048(7) 0.046(6) 0.050(8) 0.013(6) -0.009(6) 0.012(5)
O6 0.075(9) 0.067(8) 0.054(9) 0.004(7) -0.002(7) -0.008(7)
C18 0.130(19) 0.059(12) 0.044(15) 0.014(11) 0.011(14) 0.002(12)
C19 0.109(18) 0.049(11) 0.064(16) -0.008(11) 0.027(14) 0.012(10)
O7 0.086(10) 0.053(7) 0.064(10) 0.001(7) -0.018(8) 0.003(6)
C20 0.062(14) 0.142(19) 0.036(14) 0.009(13) 0.001(11) 0.033(13)
C21 0.045(12) 0.076(13) 0.082(17) -0.001(12) -0.018(11) -0.008(10)
O8 0.046(7) 0.073(8) 0.077(10) 0.026(7) -0.028(7) -0.024(6)
C22 0.049(9) 0.077(10) 0.052(11) 0.008(9) -0.026(9) -0.008(8)
C23 0.042(11) 0.081(13) 0.042(13) 0.018(10) -0.017(9) -0.007(10)
C24 0.060(13) 0.054(11) 0.096(17) 0.018(12) -0.030(12) 0.003(9)
C25 0.065(10) 0.065(10) 0.062(11) 0.018(9) -0.026(9) -0.001(8)
C26 0.079(14) 0.056(11) 0.090(17) 0.019(12) -0.046(12) -0.016(10)
C27 0.076(14) 0.058(11) 0.069(16) 0.009(11) -0.012(12) -0.015(10)
O9 0.054(8) 0.047(6) 0.054(8) 0.017(6) -0.024(6) -0.003(5)
C28 0.057(13) 0.082(14) 0.057(15) 0.001(11) -0.020(11) -0.012(10)
N3 0.052(10) 0.032(8) 0.108(15) -0.005(8) 0.001(10) -0.008(7)
O10 0.071(10) 0.064(8) 0.123(14) 0.013(8) -0.025(9) -0.001(7)
C29 0.078(16) 0.052(12) 0.15(2) 0.023(14) -0.079(17) -0.012(11)
C30 0.15(2) 0.062(15) 0.11(2) -0.009(15) 0.033(19) -0.017(14)
O11 0.054(8) 0.061(8) 0.111(12) 0.016(8) -0.002(8) 0.004(6)
N4 0.018(8) 0.037(7) 0.102(14) 0.026(8) -0.009(8) -0.002(6)
C31 0.052(13) 0.066(13) 0.073(17) 0.003(11) -0.013(12) -0.024(10)
C32 0.053(13) 0.069(13) 0.080(18) 0.020(12) 0.005(12) -0.018(10)
C33 0.044(12) 0.033(9) 0.103(19) -0.002(11) -0.009(12) -0.010(8)
C34 0.047(9) 0.062(9) 0.041(10) 0.012(8) -0.008(8) 0.005(8)
C35 0.056(12) 0.050(10) 0.045(13) 0.005(10) -0.013(10) -0.017(9)
C36 0.068(14) 0.072(13) 0.074(17) 0.000(12) -0.029(12) -0.023(11)
C37 0.077(11) 0.068(10) 0.053(11) 0.002(9) -0.006(9) -0.029(9)
O12 0.041(7) 0.060(7) 0.038(8) 0.004(6) -0.015(6) -0.004(5)
O13 0.059(8) 0.052(7) 0.082(11) 0.022(7) -0.023(7) 0.008(6)
C38 0.089(16) 0.064(12) 0.089(18) 0.025(12) -0.021(13) -0.030(11)
O14 0.057(9) 0.067(8) 0.063(11) 0.003(7) 0.015(7) -0.002(6)
O15 0.042(8) 0.102(10) 0.089(12) -0.016(9) 0.011(8) -0.015(7)
C39 0.091(19) 0.035(10) 0.066(18) -0.010(11) -0.009(14) 0.001(11)
C40 0.047(13) 0.106(15) 0.099(19) 0.015(13) -0.013(12) -0.004(11)
O16 0.057(9) 0.071(8) 0.098(12) 0.036(8) -0.006(8) -0.007(7)
O17 0.059(9) 0.087(9) 0.083(12) 0.003(9) 0.001(9) 0.007(7)
C41 0.056(15) 0.068(13) 0.065(17) 0.007(12) 0.018(13) -0.005(10)
C42 0.084(16) 0.078(13) 0.090(19) 0.017(12) 0.010(14) -0.001(11)
O18 0.085(12) 0.127(12) 0.113(15) -0.015(12) 0.014(11) -0.022(11)
C43 0.106(18) 0.090(14) 0.060(17) 0.018(12) 0.007(14) 0.027(12)

loop_
_atom_type_symbol
_atom_type_description
_atom_type_scat_dispersion_real
_atom_type_scat_dispersion_imag
_atom_type_scat_source
C C 0.0033 0.0016 'International Tables Vol C Tables 4.2.6.8 and 6.1.1.4'
H H 0.0000 0.0000 'International Tables Vol C Tables 4.2.6.8 and 6.1.1.4'
N N 0.0061 0.0033 'International Tables Vol C Tables 4.2.6.8 and 6.1.1.4'
O O 0.0106 0.0060 'International Tables Vol C Tables 4.2.6.8 and 6.1.1.4'
Zn Zn 0.2839 1.4301 'International Tables Vol C Tables 4.2.6.8 and 6.1.1.4'

loop_
_geom_angle_atom_site_label_1
_geom_angle_atom_site_label_2
_geom_angle_atom_site_label_3
_geom_angle
_geom_angle_site_symmetry_1
_geom_angle_site_symmetry_3
_geom_angle_publ_flag
O14 Zn1 O5 106.9(5) . . ?
O14 Zn1 N1 133.3(6) . . ?
O5 Zn1 N1 119.5(5) . . ?
O14 Zn1 O1 101.2(4) . . ?
O5 Zn1 O1 77.7(4) . . ?
N1 Zn1 O1 84.8(5) . . ?
O14 Zn1 N2 96.4(5) . . ?
O5 Zn1 N2 86.0(5) . . ?
N1 Zn1 N2 91.7(5) . . ?
O1 Zn1 N2 158.8(4) . . ?
O14 Zn1 Zn2 110.5(4) . . ?
O5 Zn1 Zn2 38.2(3) . . ?
N1 Zn1 Zn2 103.4(4) . . ?
O1 Zn1 Zn2 39.6(3) . . ?
N2 Zn1 Zn2 122.3(4) . . ?
O9 Zn2 O5 158.5(5) 2_666 . ?
O9 Zn2 O12 76.4(4) 2_666 2_666 ?
O5 Zn2 O12 116.9(4) . 2_666 ?
O9 Zn2 O1 117.9(4) 2_666 . ?
O5 Zn2 O1 77.6(4) . . ?
O12 Zn2 O1 101.6(4) 2_666 . ?
O9 Zn2 O6 90.0(4) 2_666 . ?
O5 Zn2 O6 73.0(4) . . ?
O12 Zn2 O6 93.9(4) 2_666 . ?
O1 Zn2 O6 150.5(4) . . ?
O9 Zn2 O8 74.0(4) 2_666 2_666 ?
O5 Zn2 O8 90.3(4) . 2_666 ?
O12 Zn2 O8 150.0(4) 2_666 2_666 ?
O1 Zn2 O8 96.2(4) . 2_666 ?
O6 Zn2 O8 81.7(4) . 2_666 ?
O9 Zn2 Zn1 156.0(3) 2_666 . ?
O5 Zn2 Zn1 37.7(3) . . ?
O12 Zn2 Zn1 112.8(3) 2_666 . ?
O1 Zn2 Zn1 40.0(3) . . ?
O6 Zn2 Zn1 110.7(3) . . ?
O8 Zn2 Zn1 96.3(3) 2_666 . ?
O9 Zn2 Zn3 37.4(3) 2_666 2_666 ?
O5 Zn2 Zn3 154.0(3) . 2_666 ?
O12 Zn2 Zn3 39.2(3) 2_666 2_666 ?
O1 Zn2 Zn3 112.5(3) . 2_666 ?
O6 Zn2 Zn3 95.4(3) . 2_666 ?
O8 Zn2 Zn3 111.4(3) 2_666 2_666 ?
Zn1 Zn2 Zn3 144.47(9) . 2_666 ?
O9 Zn3 O16 109.7(5) . . ?
O9 Zn3 N4 116.0(5) . . ?
O16 Zn3 N4 133.8(5) . . ?
O9 Zn3 O12 76.1(4) . . ?
O16 Zn3 O12 99.5(4) . . ?
N4 Zn3 O12 85.6(5) . . ?
O9 Zn3 N3 85.4(4) . . ?
O16 Zn3 N3 95.5(5) . . ?
N4 Zn3 N3 94.4(6) . . ?
O12 Zn3 N3 159.2(4) . . ?
O9 Zn3 Zn2 37.4(3) . 2_666 ?
O16 Zn3 Zn2 111.7(3) . 2_666 ?
N4 Zn3 Zn2 100.9(3) . 2_666 ?
O12 Zn3 Zn2 38.9(3) . 2_666 ?
N3 Zn3 Zn2 121.5(3) . 2_666 ?
C2 C1 C6 122.3(17) . . ?
C2 C1 C8 122.5(16) . . ?
C6 C1 C8 115.1(17) . . ?
O1 C2 C1 125.4(16) . . ?
O1 C2 C3 115.7(16) . . ?
C1 C2 C3 119.0(17) . . ?
O2 C3 C4 125.5(16) . . ?
O2 C3 C2 115.9(16) . . ?
C4 C3 C2 118.5(18) . . ?
C3 C4 C5 120.0(17) . . ?
C3 C4 H1 120.0 . . ?
C5 C4 H1 120.0 . . ?
C6 C5 C4 120.6(16) . . ?
C6 C5 H2 119.7 . . ?
C4 C5 H2 119.7 . . ?
C5 C6 C1 119.5(17) . . ?
C5 C6 H3 120.2 . . ?
C1 C6 H3 120.2 . . ?
C2 O1 Zn2 128.4(10) . . ?
C2 O1 Zn1 123.7(10) . . ?
Zn2 O1 Zn1 100.4(4) . . ?
C3 O2 C7 117.4(14) . . ?
O2 C7 H4 109.5 . . ?
O2 C7 H5 109.5 . . ?
H4 C7 H5 109.5 . . ?
O2 C7 H6 109.5 . . ?
H4 C7 H6 109.5 . . ?
H5 C7 H6 109.5 . . ?
N1 C8 C1 123.4(16) . . ?
N1 C8 H7 118.3 . . ?
C1 C8 H7 118.3 . . ?
C8 N1 O3 112.4(13) . . ?
C8 N1 Zn1 130.0(12) . . ?
O3 N1 Zn1 117.6(9) . . ?
C9 O3 N1 110.6(11) . . ?
O3 C9 C10 118.4(15) . . ?
O3 C9 H8 107.7 . . ?
C10 C9 H8 107.7 . . ?
O3 C9 H9 107.7 . . ?
C10 C9 H9 107.7 . . ?
H8 C9 H9 107.1 . . ?
O4 C10 C9 113.0(14) . . ?
O4 C10 H10 109.0 . . ?
C9 C10 H10 109.0 . . ?
O4 C10 H11 109.0 . . ?
C9 C10 H11 109.0 . . ?
H10 C10 H11 107.8 . . ?
N2 O4 C10 110.4(11) . . ?
C11 N2 O4 109.5(13) . . ?
C11 N2 Zn1 126.8(11) . . ?
O4 N2 Zn1 122.7(10) . . ?
N2 C11 C12 126.2(17) . . ?
N2 C11 H12 116.9 . . ?
C12 C11 H12 116.9 . . ?
C17 C12 C11 119.1(18) . . ?
C17 C12 C13 115.2(17) . . ?
C11 C12 C13 125.5(17) . . ?
C14 C13 O5 120.3(17) . . ?
C14 C13 C12 119.2(18) . . ?
O5 C13 C12 120.4(16) . . ?
C13 C14 C15 126.5(19) . . ?
C13 C14 O6 113.5(18) . . ?
C15 C14 O6 120.0(17) . . ?
C16 C15 C14 114.2(17) . . ?
C16 C15 H13 122.9 . . ?
C14 C15 H13 122.9 . . ?
C17 C16 C15 122.9(18) . . ?
C17 C16 H14 118.6 . . ?
C15 C16 H14 118.6 . . ?
C16 C17 C12 121.9(17) . . ?
C16 C17 H15 119.1 . . ?
C12 C17 H15 119.1 . . ?
C13 O5 Zn1 134.1(10) . . ?
C13 O5 Zn2 120.2(10) . . ?
Zn1 O5 Zn2 104.1(5) . . ?
C14 O6 C18 121.4(14) . . ?
C14 O6 Zn2 111.2(11) . . ?
C18 O6 Zn2 124.0(10) . . ?
O6 C18 C19 108.5(15) . . ?
O6 C18 H16 110.0 . . ?
C19 C18 H16 110.0 . . ?
O6 C18 H17 110.0 . . ?
C19 C18 H17 110.0 . . ?
H16 C18 H17 108.4 . . ?
O7 C19 C18 113.0(15) . . ?
O7 C19 H18 109.0 . . ?
C18 C19 H18 109.0 . . ?
O7 C19 H19 109.0 . . ?
C18 C19 H19 109.0 . . ?
H18 C19 H19 107.8 . . ?
C20 O7 C19 114.0(14) . . ?
O7 C20 C21 112.6(15) . . ?
O7 C20 H20 109.1 . . ?
C21 C20 H20 109.1 . . ?
O7 C20 H21 109.1 . . ?
C21 C20 H21 109.1 . . ?
H20 C20 H21 107.8 . . ?
O8 C21 C20 108.8(16) . . ?
O8 C21 H22 109.9 . . ?
C20 C21 H22 109.9 . . ?
O8 C21 H23 109.9 . . ?
C20 C21 H23 109.9 . . ?
H22 C21 H23 108.3 . . ?
C22 O8 C21 117.2(12) . . ?
C22 O8 Zn2 110.7(9) . 2_666 ?
C21 O8 Zn2 120.9(10) . 2_666 ?
C27 C22 C23 120.8(17) . . ?
C27 C22 O8 124.0(17) . . ?
C23 C22 O8 115.1(15) . . ?
O9 C23 C22 117.7(14) . . ?
O9 C23 C24 123.6(16) . . ?
C22 C23 C24 118.7(16) . . ?
C25 C24 C23 119.7(16) . . ?
C25 C24 C28 118.1(16) . . ?
C23 C24 C28 120.8(18) . . ?
C24 C25 C26 122.9(16) . . ?
C24 C25 H24 118.6 . . ?
C26 C25 H24 118.6 . . ?
C25 C26 C27 116.7(16) . . ?
C25 C26 H25 121.7 . . ?
C27 C26 H25 121.7 . . ?
C22 C27 C26 121.2(16) . . ?
C22 C27 H26 119.4 . . ?
C26 C27 H26 119.4 . . ?
C23 O9 Zn2 122.3(10) . 2_666 ?
C23 O9 Zn3 132.4(10) . . ?
Zn2 O9 Zn3 105.2(5) 2_666 . ?
N3 C28 C24 129.1(18) . . ?
N3 C28 H27 115.5 . . ?
C24 C28 H27 115.5 . . ?
C28 N3 O10 112.0(15) . . ?
C28 N3 Zn3 125.5(12) . . ?
O10 N3 Zn3 122.3(11) . . ?
C29 O10 N3 113.0(13) . . ?
O10 C29 C30 114.0(18) . . ?
O10 C29 H28 108.8 . . ?
C30 C29 H28 108.8 . . ?
O10 C29 H29 108.8 . . ?
C30 C29 H29 108.8 . . ?
H28 C29 H29 107.7 . . ?
O11 C30 C29 115.2(17) . . ?
O11 C30 H30 108.5 . . ?
C29 C30 H30 108.5 . . ?
O11 C30 H31 108.5 . . ?
C29 C30 H31 108.5 . . ?
H30 C30 H31 107.5 . . ?
C30 O11 N4 110.9(13) . . ?
C31 N4 O11 109.2(17) . . ?
C31 N4 Zn3 133.3(14) . . ?
O11 N4 Zn3 116.7(10) . . ?
N4 C31 C32 119(2) . . ?
N4 C31 H32 120.7 . . ?
C32 C31 H32 120.7 . . ?
C33 C32 C31 123.6(19) . . ?
C33 C32 C37 120.3(19) . . ?
C31 C32 C37 115.2(19) . . ?
O12 C33 C32 123.7(17) . . ?
O12 C33 C34 120.9(17) . . ?
C32 C33 C34 115.2(19) . . ?
O13 C34 C35 129.6(17) . . ?
O13 C34 C33 110.9(16) . . ?
C35 C34 C33 119.3(18) . . ?
C36 C35 C34 125.5(19) . . ?
C36 C35 H33 117.3 . . ?
C34 C35 H33 117.3 . . ?
C35 C36 C37 118.8(19) . . ?
C35 C36 H34 120.6 . . ?
C37 C36 H34 120.6 . . ?
C36 C37 C32 120.3(19) . . ?
C36 C37 H35 119.9 . . ?
C32 C37 H35 119.9 . . ?
C33 O12 Zn2 124.5(10) . 2_666 ?
C33 O12 Zn3 123.7(10) . . ?
Zn2 O12 Zn3 101.9(5) 2_666 . ?
C34 O13 C38 114.9(14) . . ?
O13 C38 H36 109.5 . . ?
O13 C38 H37 109.5 . . ?
H36 C38 H37 109.5 . . ?
O13 C38 H38 109.5 . . ?
H36 C38 H38 109.5 . . ?
H37 C38 H38 109.5 . . ?
C39 O14 Zn1 111.4(14) . . ?
O14 C39 O15 122(2) . . ?
O14 C39 C40 119(2) . . ?
O15 C39 C40 119(2) . . ?
C39 C40 H39 109.5 . . ?
C39 C40 H40 109.5 . . ?
H39 C40 H40 109.5 . . ?
C39 C40 H41 109.5 . . ?
H39 C40 H41 109.5 . . ?
H40 C40 H41 109.5 . . ?
C41 O16 Zn3 114.1(14) . . ?
O16 C41 O17 115.3(18) . . ?
O16 C41 C42 121(2) . . ?
O17 C41 C42 123(2) . . ?
C41 C42 H42 109.5 . . ?
C41 C42 H43 109.5 . . ?
H42 C42 H43 109.5 . . ?
C41 C42 H44 109.5 . . ?
H42 C42 H44 109.5 . . ?
H43 C42 H44 109.5 . . ?
C43 O18 H48 109.5 . . ?
O18 C43 H45 109.5 . . ?
O18 C43 H46 109.5 . . ?
H45 C43 H46 109.5 . . ?
O18 C43 H47 109.5 . . ?
H45 C43 H47 109.5 . . ?
H46 C43 H47 109.5 . . ?

loop_
_geom_bond_atom_site_label_1
_geom_bond_atom_site_label_2
_geom_bond_distance
_geom_bond_site_symmetry_2
_geom_bond_publ_flag
Zn1 O14 1.956(12) . ?
Zn1 O5 1.984(11) . ?
Zn1 N1 2.037(13) . ?
Zn1 O1 2.054(9) . ?
Zn1 N2 2.155(12) . ?
Zn1 Zn2 3.146(3) . ?
Zn2 O9 1.979(9) 2_666 ?
Zn2 O5 2.004(9) . ?
Zn2 O12 2.019(10) 2_666 ?
Zn2 O1 2.040(11) . ?
Zn2 O6 2.301(12) . ?
Zn2 O8 2.314(11) 2_666 ?
Zn2 Zn3 3.146(3) 2_666 ?
Zn3 O9 1.981(10) . ?
Zn3 O16 1.982(12) . ?
Zn3 N4 2.009(17) . ?
Zn3 O12 2.031(10) . ?
Zn3 N3 2.156(14) . ?
Zn3 Zn2 3.146(3) 2_666 ?
C1 C2 1.36(2) . ?
C1 C6 1.37(2) . ?
C1 C8 1.46(2) . ?
C2 O1 1.329(18) . ?
C2 C3 1.44(2) . ?
C3 O2 1.342(19) . ?
C3 C4 1.39(2) . ?
C4 C5 1.40(2) . ?
C4 H1 0.9500 . ?
C5 C6 1.37(2) . ?
C5 H2 0.9500 . ?
C6 H3 0.9500 . ?
O2 C7 1.434(16) . ?
C7 H4 0.9800 . ?
C7 H5 0.9800 . ?
C7 H6 0.9800 . ?
C8 N1 1.251(17) . ?
C8 H7 0.9500 . ?
N1 O3 1.447(15) . ?
O3 C9 1.428(16) . ?
C9 C10 1.49(2) . ?
C9 H8 0.9900 . ?
C9 H9 0.9900 . ?
C10 O4 1.445(18) . ?
C10 H10 0.9900 . ?
C10 H11 0.9900 . ?
O4 N2 1.393(14) . ?
N2 C11 1.282(18) . ?
C11 C12 1.42(2) . ?
C11 H12 0.9500 . ?
C12 C17 1.41(2) . ?
C12 C13 1.45(2) . ?
C13 C14 1.33(2) . ?
C13 O5 1.355(18) . ?
C14 C15 1.40(2) . ?
C14 O6 1.402(19) . ?
C15 C16 1.38(2) . ?
C15 H13 0.9500 . ?
C16 C17 1.37(2) . ?
C16 H14 0.9500 . ?
C17 H15 0.9500 . ?
O6 C18 1.457(18) . ?
C18 C19 1.53(2) . ?
C18 H16 0.9900 . ?
C18 H17 0.9900 . ?
C19 O7 1.437(17) . ?
C19 H18 0.9900 . ?
C19 H19 0.9900 . ?
O7 C20 1.40(2) . ?
C20 C21 1.53(2) . ?
C20 H20 0.9900 . ?
C20 H21 0.9900 . ?
C21 O8 1.474(17) . ?
C21 H22 0.9900 . ?
C21 H23 0.9900 . ?
O8 C22 1.383(18) . ?
O8 Zn2 2.314(11) 2_666 ?
C22 C27 1.35(2) . ?
C22 C23 1.38(2) . ?
C23 O9 1.354(17) . ?
C23 C24 1.41(2) . ?
C24 C25 1.33(2) . ?
C24 C28 1.44(2) . ?
C25 C26 1.38(2) . ?
C25 H24 0.9500 . ?
C26 C27 1.41(2) . ?
C26 H25 0.9500 . ?
C27 H26 0.9500 . ?
O9 Zn2 1.979(9) 2_666 ?
C28 N3 1.26(2) . ?
C28 H27 0.9500 . ?
N3 O10 1.406(15) . ?
O10 C29 1.40(2) . ?
C29 C30 1.53(3) . ?
C29 H28 0.9900 . ?
C29 H29 0.9900 . ?
C30 O11 1.417(19) . ?
C30 H30 0.9900 . ?
C30 H31 0.9900 . ?
O11 N4 1.490(15) . ?
N4 C31 1.25(2) . ?
C31 C32 1.46(2) . ?
C31 H32 0.9500 . ?
C32 C33 1.42(2) . ?
C32 C37 1.47(2) . ?
C33 O12 1.31(2) . ?
C33 C34 1.46(2) . ?
C34 O13 1.334(19) . ?
C34 C35 1.38(2) . ?
C35 C36 1.33(2) . ?
C35 H33 0.9500 . ?
C36 C37 1.37(2) . ?
C36 H34 0.9500 . ?
C37 H35 0.9500 . ?
O12 Zn2 2.019(10) 2_666 ?
O13 C38 1.401(18) . ?
C38 H36 0.9800 . ?
C38 H37 0.9800 . ?
C38 H38 0.9800 . ?
O14 C39 1.20(2) . ?
O15 C39 1.23(2) . ?
C39 C40 1.50(2) . ?
C40 H39 0.9800 . ?
C40 H40 0.9800 . ?
C40 H41 0.9800 . ?
O16 C41 1.24(2) . ?
O17 C41 1.29(2) . ?
C41 C42 1.47(2) . ?
C42 H42 0.9800 . ?
C42 H43 0.9800 . ?
C42 H44 0.9800 . ?
O18 C43 1.37(2) . ?
O18 H48 0.8400 . ?
C43 H45 0.9800 . ?
C43 H46 0.9800 . ?
C43 H47 0.9800 . ?

loop_
_geom_torsion_atom_site_label_1
_geom_torsion_atom_site_label_2
_geom_torsion_atom_site_label_3
_geom_torsion_atom_site_label_4
_geom_torsion
_geom_torsion_site_symmetry_1
_geom_torsion_site_symmetry_2
_geom_torsion_site_symmetry_3
_geom_torsion_site_symmetry_4
_geom_torsion_publ_flag
O14 Zn1 Zn2 O9 -55.0(9) . . . 2_666 ?
O5 Zn1 Zn2 O9 -146.6(9) . . . 2_666 ?
N1 Zn1 Zn2 O9 92.2(9) . . . 2_666 ?
O1 Zn1 Zn2 O9 27.8(9) . . . 2_666 ?
N2 Zn1 Zn2 O9 -167.1(9) . . . 2_666 ?
O14 Zn1 Zn2 O5 91.6(6) . . . . ?
N1 Zn1 Zn2 O5 -121.2(6) . . . . ?
O1 Zn1 Zn2 O5 174.5(7) . . . . ?
N2 Zn1 Zn2 O5 -20.5(6) . . . . ?
O14 Zn1 Zn2 O12 -163.5(5) . . . 2_666 ?
O5 Zn1 Zn2 O12 104.9(6) . . . 2_666 ?
N1 Zn1 Zn2 O12 -16.3(5) . . . 2_666 ?
O1 Zn1 Zn2 O12 -80.7(5) . . . 2_666 ?
N2 Zn1 Zn2 O12 84.4(5) . . . 2_666 ?
O14 Zn1 Zn2 O1 -82.9(6) . . . . ?
O5 Zn1 Zn2 O1 -174.5(7) . . . . ?
N1 Zn1 Zn2 O1 64.4(6) . . . . ?
N2 Zn1 Zn2 O1 165.1(6) . . . . ?
O14 Zn1 Zn2 O6 92.7(5) . . . . ?
O5 Zn1 Zn2 O6 1.1(5) . . . . ?
N1 Zn1 Zn2 O6 -120.1(5) . . . . ?
O1 Zn1 Zn2 O6 175.6(5) . . . . ?
N2 Zn1 Zn2 O6 -19.3(5) . . . . ?
O14 Zn1 Zn2 O8 9.3(5) . . . 2_666 ?
O5 Zn1 Zn2 O8 -82.3(5) . . . 2_666 ?
N1 Zn1 Zn2 O8 156.5(5) . . . 2_666 ?
O1 Zn1 Zn2 O8 92.2(5) . . . 2_666 ?
N2 Zn1 Zn2 O8 -102.8(5) . . . 2_666 ?
O14 Zn1 Zn2 Zn3 -132.6(4) . . . 2_666 ?
O5 Zn1 Zn2 Zn3 135.8(5) . . . 2_666 ?
N1 Zn1 Zn2 Zn3 14.6(4) . . . 2_666 ?
O1 Zn1 Zn2 Zn3 -49.7(4) . . . 2_666 ?
N2 Zn1 Zn2 Zn3 115.3(4) . . . 2_666 ?
C6 C1 C2 O1 -176.7(15) . . . . ?
C8 C1 C2 O1 -1(3) . . . . ?
C6 C1 C2 C3 2(3) . . . . ?
C8 C1 C2 C3 177.8(14) . . . . ?
O1 C2 C3 O2 0(2) . . . . ?
C1 C2 C3 O2 -179.2(15) . . . . ?
O1 C2 C3 C4 176.2(14) . . . . ?
C1 C2 C3 C4 -3(2) . . . . ?
O2 C3 C4 C5 179.4(15) . . . . ?
C2 C3 C4 C5 4(2) . . . . ?
C3 C4 C5 C6 -4(3) . . . . ?
C4 C5 C6 C1 3(2) . . . . ?
C2 C1 C6 C5 -2(2) . . . . ?
C8 C1 C6 C5 -178.2(14) . . . . ?
C1 C2 O1 Zn2 115.0(17) . . . . ?
C3 C2 O1 Zn2 -64.1(18) . . . . ?
C1 C2 O1 Zn1 -29(2) . . . . ?
C3 C2 O1 Zn1 152.2(11) . . . . ?
O9 Zn2 O1 C2 42.5(14) 2_666 . . . ?
O5 Zn2 O1 C2 -153.4(13) . . . . ?
O12 Zn2 O1 C2 -38.1(13) 2_666 . . . ?
O6 Zn2 O1 C2 -158.3(12) . . . . ?
O8 Zn2 O1 C2 117.6(13) 2_666 . . . ?
Zn1 Zn2 O1 C2 -150.0(15) . . . . ?
Zn3 Zn2 O1 C2 1.4(13) 2_666 . . . ?
O9 Zn2 O1 Zn1 -167.6(4) 2_666 . . . ?
O5 Zn2 O1 Zn1 -3.5(4) . . . . ?
O12 Zn2 O1 Zn1 111.8(4) 2_666 . . . ?
O6 Zn2 O1 Zn1 -8.4(10) . . . . ?
O8 Zn2 O1 Zn1 -92.4(4) 2_666 . . . ?
Zn3 Zn2 O1 Zn1 151.3(2) 2_666 . . . ?
O14 Zn1 O1 C2 -99.6(12) . . . . ?
O5 Zn1 O1 C2 155.4(12) . . . . ?
N1 Zn1 O1 C2 33.6(12) . . . . ?
N2 Zn1 O1 C2 114.7(16) . . . . ?
Zn2 Zn1 O1 C2 151.9(13) . . . . ?
O14 Zn1 O1 Zn2 108.6(5) . . . . ?
O5 Zn1 O1 Zn2 3.5(4) . . . . ?
N1 Zn1 O1 Zn2 -118.3(5) . . . . ?
N2 Zn1 O1 Zn2 -37.1(15) . . . . ?
C4 C3 O2 C7 1(2) . . . . ?
C2 C3 O2 C7 177.3(14) . . . . ?
C2 C1 C8 N1 15(3) . . . . ?
C6 C1 C8 N1 -169.5(15) . . . . ?
C1 C8 N1 O3 -173.4(12) . . . . ?
C1 C8 N1 Zn1 5(2) . . . . ?
O14 Zn1 N1 C8 77.6(16) . . . . ?
O5 Zn1 N1 C8 -95.7(15) . . . . ?
O1 Zn1 N1 C8 -23.0(15) . . . . ?
N2 Zn1 N1 C8 177.9(15) . . . . ?
Zn2 Zn1 N1 C8 -58.3(15) . . . . ?
O14 Zn1 N1 O3 -104.4(10) . . . . ?
O5 Zn1 N1 O3 82.4(10) . . . . ?
O1 Zn1 N1 O3 155.1(10) . . . . ?
N2 Zn1 N1 O3 -4.0(10) . . . . ?
Zn2 Zn1 N1 O3 119.8(9) . . . . ?
C8 N1 O3 C9 -104.2(15) . . . . ?
Zn1 N1 O3 C9 77.4(13) . . . . ?
N1 O3 C9 C10 -53.8(18) . . . . ?
O3 C9 C10 O4 -59.9(19) . . . . ?
C9 C10 O4 N2 74.7(16) . . . . ?
C10 O4 N2 C11 -170.8(13) . . . . ?
C10 O4 N2 Zn1 19.5(15) . . . . ?
O14 Zn1 N2 C11 -97.3(14) . . . . ?
O5 Zn1 N2 C11 9.3(14) . . . . ?
N1 Zn1 N2 C11 128.8(14) . . . . ?
O1 Zn1 N2 C11 49(2) . . . . ?
Zn2 Zn1 N2 C11 21.8(15) . . . . ?
O14 Zn1 N2 O4 70.6(11) . . . . ?
O5 Zn1 N2 O4 177.2(11) . . . . ?
N1 Zn1 N2 O4 -63.3(11) . . . . ?
O1 Zn1 N2 O4 -143.2(11) . . . . ?
Zn2 Zn1 N2 O4 -170.3(8) . . . . ?
O4 N2 C11 C12 179.4(14) . . . . ?
Zn1 N2 C11 C12 -11(2) . . . . ?
N2 C11 C12 C17 -172.0(16) . . . . ?
N2 C11 C12 C13 4(3) . . . . ?
C17 C12 C13 C14 4(2) . . . . ?
C11 C12 C13 C14 -172.2(17) . . . . ?
C17 C12 C13 O5 179.7(14) . . . . ?
C11 C12 C13 O5 4(3) . . . . ?
O5 C13 C14 C15 -178.4(16) . . . . ?
C12 C13 C14 C15 -2(3) . . . . ?
O5 C13 C14 O6 1(2) . . . . ?
C12 C13 C14 O6 177.5(14) . . . . ?
C13 C14 C15 C16 0(3) . . . . ?
O6 C14 C15 C16 -179.9(14) . . . . ?
C14 C15 C16 C17 1(3) . . . . ?
C15 C16 C17 C12 1(3) . . . . ?
C11 C12 C17 C16 173.3(16) . . . . ?
C13 C12 C17 C16 -3(2) . . . . ?
C14 C13 O5 Zn1 173.3(12) . . . . ?
C12 C13 O5 Zn1 -3(2) . . . . ?
C14 C13 O5 Zn2 10(2) . . . . ?
C12 C13 O5 Zn2 -166.0(11) . . . . ?
O14 Zn1 O5 C13 93.0(14) . . . . ?
N1 Zn1 O5 C13 -92.2(14) . . . . ?
O1 Zn1 O5 C13 -168.8(14) . . . . ?
N2 Zn1 O5 C13 -2.5(14) . . . . ?
Zn2 Zn1 O5 C13 -165.2(16) . . . . ?
O14 Zn1 O5 Zn2 -101.8(5) . . . . ?
N1 Zn1 O5 Zn2 73.1(6) . . . . ?
O1 Zn1 O5 Zn2 -3.6(4) . . . . ?
N2 Zn1 O5 Zn2 162.8(5) . . . . ?
O9 Zn2 O5 C13 -50.0(18) 2_666 . . . ?
O12 Zn2 O5 C13 74.5(13) 2_666 . . . ?
O1 Zn2 O5 C13 171.4(12) . . . . ?
O6 Zn2 O5 C13 -11.1(11) . . . . ?
O8 Zn2 O5 C13 -92.3(12) 2_666 . . . ?
Zn1 Zn2 O5 C13 167.8(14) . . . . ?
Zn3 Zn2 O5 C13 55.3(16) 2_666 . . . ?
O9 Zn2 O5 Zn1 142.3(10) 2_666 . . . ?
O12 Zn2 O5 Zn1 -93.2(5) 2_666 . . . ?
O1 Zn2 O5 Zn1 3.6(4) . . . . ?
O6 Zn2 O5 Zn1 -178.9(5) . . . . ?
O8 Zn2 O5 Zn1 99.9(5) 2_666 . . . ?
Zn3 Zn2 O5 Zn1 -112.5(7) 2_666 . . . ?
C13 C14 O6 C18 -170.1(16) . . . . ?
C15 C14 O6 C18 10(2) . . . . ?
C13 C14 O6 Zn2 -10.0(18) . . . . ?
C15 C14 O6 Zn2 169.9(13) . . . . ?
O9 Zn2 O6 C14 177.9(10) 2_666 . . . ?
O5 Zn2 O6 C14 11.2(9) . . . . ?
O12 Zn2 O6 C14 -105.7(10) 2_666 . . . ?
O1 Zn2 O6 C14 16.2(14) . . . . ?
O8 Zn2 O6 C14 104.1(10) 2_666 . . . ?
Zn1 Zn2 O6 C14 10.5(10) . . . . ?
Zn3 Zn2 O6 C14 -145.0(9) 2_666 . . . ?
O9 Zn2 O6 C18 -22.6(13) 2_666 . . . ?
O5 Zn2 O6 C18 170.7(13) . . . . ?
O12 Zn2 O6 C18 53.7(13) 2_666 . . . ?
O1 Zn2 O6 C18 175.7(12) . . . . ?
O8 Zn2 O6 C18 -96.4(13) 2_666 . . . ?
Zn1 Zn2 O6 C18 169.9(12) . . . . ?
Zn3 Zn2 O6 C18 14.5(13) 2_666 . . . ?
C14 O6 C18 C19 -107.6(17) . . . . ?
Zn2 O6 C18 C19 94.9(15) . . . . ?
O6 C18 C19 O7 69(2) . . . . ?
C18 C19 O7 C20 173.7(16) . . . . ?
C19 O7 C20 C21 -172.0(15) . . . . ?
O7 C20 C21 O8 -89.7(18) . . . . ?
C20 C21 O8 C22 106.1(17) . . . . ?
C20 C21 O8 Zn2 -113.6(14) . . . 2_666 ?
C21 O8 C22 C27 -37(3) . . . . ?
Zn2 O8 C22 C27 178.5(17) 2_666 . . . ?
C21 O8 C22 C23 142.3(16) . . . . ?
Zn2 O8 C22 C23 -1.8(19) 2_666 . . . ?
C27 C22 C23 O9 -176.1(18) . . . . ?
O8 C22 C23 O9 4(2) . . . . ?
C27 C22 C23 C24 1(3) . . . . ?
O8 C22 C23 C24 -178.2(17) . . . . ?
O9 C23 C24 C25 178.5(18) . . . . ?
C22 C23 C24 C25 1(3) . . . . ?
O9 C23 C24 C28 -15(3) . . . . ?
C22 C23 C24 C28 167.3(18) . . . . ?
C23 C24 C25 C26 -3(3) . . . . ?
C28 C24 C25 C26 -169.9(18) . . . . ?
C24 C25 C26 C27 3(3) . . . . ?
C23 C22 C27 C26 -2(3) . . . . ?
O8 C22 C27 C26 177.8(17) . . . . ?
C25 C26 C27 C22 0(3) . . . . ?
C22 C23 O9 Zn2 -5(2) . . . 2_666 ?
C24 C23 O9 Zn2 177.6(14) . . . 2_666 ?
C22 C23 O9 Zn3 179.1(12) . . . . ?
C24 C23 O9 Zn3 2(3) . . . . ?
O16 Zn3 O9 C23 -83.4(15) . . . . ?
N4 Zn3 O9 C23 103.4(15) . . . . ?
O12 Zn3 O9 C23 -178.6(15) . . . . ?
N3 Zn3 O9 C23 10.8(15) . . . . ?
Zn2 Zn3 O9 C23 176.4(18) 2_666 . . . ?
O16 Zn3 O9 Zn2 100.2(5) . . . 2_666 ?
N4 Zn3 O9 Zn2 -73.0(6) . . . 2_666 ?
O12 Zn3 O9 Zn2 5.0(5) . . . 2_666 ?
N3 Zn3 O9 Zn2 -165.6(6) . . . 2_666 ?
C25 C24 C28 N3 176(2) . . . . ?
C23 C24 C28 N3 9(3) . . . . ?
C24 C28 N3 O10 -176.1(18) . . . . ?
C24 C28 N3 Zn3 9(3) . . . . ?
O9 Zn3 N3 C28 -15.7(16) . . . . ?
O16 Zn3 N3 C28 93.8(17) . . . . ?
N4 Zn3 N3 C28 -131.5(16) . . . . ?
O12 Zn3 N3 C28 -42(3) . . . . ?
Zn2 Zn3 N3 C28 -25.9(18) 2_666 . . . ?
O9 Zn3 N3 O10 170.1(12) . . . . ?
O16 Zn3 N3 O10 -80.4(12) . . . . ?
N4 Zn3 N3 O10 54.3(12) . . . . ?
O12 Zn3 N3 O10 143.4(13) . . . . ?
Zn2 Zn3 N3 O10 159.9(10) 2_666 . . . ?
C28 N3 O10 C29 172.0(18) . . . . ?
Zn3 N3 O10 C29 -13(2) . . . . ?
N3 O10 C29 C30 -78(2) . . . . ?
O10 C29 C30 O11 61(2) . . . . ?
C29 C30 O11 N4 54(2) . . . . ?
C30 O11 N4 C31 106.1(17) . . . . ?
C30 O11 N4 Zn3 -82.7(15) . . . . ?
O9 Zn3 N4 C31 91.1(16) . . . . ?
O16 Zn3 N4 C31 -80.0(16) . . . . ?
O12 Zn3 N4 C31 18.9(15) . . . . ?
N3 Zn3 N4 C31 178.1(15) . . . . ?
Zn2 Zn3 N4 C31 54.8(15) 2_666 . . . ?
O9 Zn3 N4 O11 -77.5(9) . . . . ?
O16 Zn3 N4 O11 111.4(9) . . . . ?
O12 Zn3 N4 O11 -149.7(9) . . . . ?
N3 Zn3 N4 O11 9.5(9) . . . . ?
Zn2 Zn3 N4 O11 -113.7(8) 2_666 . . . ?
O11 N4 C31 C32 173.3(12) . . . . ?
Zn3 N4 C31 C32 4(2) . . . . ?
N4 C31 C32 C33 -24(3) . . . . ?
N4 C31 C32 C37 167.0(14) . . . . ?
C31 C32 C33 O12 7(3) . . . . ?
C37 C32 C33 O12 175.7(14) . . . . ?
C31 C32 C33 C34 -177.8(15) . . . . ?
C37 C32 C33 C34 -9(2) . . . . ?
O12 C33 C34 O13 -2(2) . . . . ?
C32 C33 C34 O13 -177.0(14) . . . . ?
O12 C33 C34 C35 -177.8(15) . . . . ?
C32 C33 C34 C35 7(2) . . . . ?
O13 C34 C35 C36 -179.0(17) . . . . ?
C33 C34 C35 C36 -4(3) . . . . ?
C34 C35 C36 C37 2(3) . . . . ?
C35 C36 C37 C32 -5(3) . . . . ?
C33 C32 C37 C36 8(3) . . . . ?
C31 C32 C37 C36 177.9(15) . . . . ?
C32 C33 O12 Zn2 -112.1(15) . . . 2_666 ?
C34 C33 O12 Zn2 72.9(19) . . . 2_666 ?
C32 C33 O12 Zn3 27(2) . . . . ?
C34 C33 O12 Zn3 -147.7(11) . . . . ?
O9 Zn3 O12 C33 -151.5(13) . . . . ?
O16 Zn3 O12 C33 100.3(14) . . . . ?
N4 Zn3 O12 C33 -33.4(13) . . . . ?
N3 Zn3 O12 C33 -124.1(18) . . . . ?
Zn2 Zn3 O12 C33 -146.7(15) 2_666 . . . ?
O9 Zn3 O12 Zn2 -4.8(5) . . . 2_666 ?
O16 Zn3 O12 Zn2 -113.0(5) . . . 2_666 ?
N4 Zn3 O12 Zn2 113.4(5) . . . 2_666 ?
N3 Zn3 O12 Zn2 22.7(17) . . . 2_666 ?
C35 C34 O13 C38 1(3) . . . . ?
C33 C34 O13 C38 -174.7(13) . . . . ?
O5 Zn1 O14 C39 155.5(12) . . . . ?
N1 Zn1 O14 C39 -18.3(16) . . . . ?
O1 Zn1 O14 C39 75.1(13) . . . . ?
N2 Zn1 O14 C39 -116.7(13) . . . . ?
Zn2 Zn1 O14 C39 115.3(12) . . . . ?
Zn1 O14 C39 O15 0(2) . . . . ?
Zn1 O14 C39 C40 -174.6(12) . . . . ?
O9 Zn3 O16 C41 -155.4(12) . . . . ?
N4 Zn3 O16 C41 16.1(15) . . . . ?
O12 Zn3 O16 C41 -76.9(12) . . . . ?
N3 Zn3 O16 C41 117.5(12) . . . . ?
Zn2 Zn3 O16 C41 -115.4(12) 2_666 . . . ?
Zn3 O16 C41 O17 -5(2) . . . . ?
Zn3 O16 C41 C42 179.6(12) . . . . ?
